data_1547809
loop_
_publ_author_name
'Mittapalli, Sudhir'
'Perumalla, D. Sravanakumar'
'Nanubolu, Jagadeesh Babu'
'Nangia, Ashwini'

_publ_section_title
;
 Thermomechanical effect in molecular crystals: the role of
 halogen-bonding interactions
;
_journal_coeditor_code ED5012
_journal_issue 6
_journal_name_full IUCrJ
_journal_page_first 812
_journal_page_last 823
_journal_paper_doi 10.1107/S2052252517014658
_journal_volume 4
_journal_year 2017
_chemical_formula_moiety 'C13 H9 Cl2 N3 O2'
_chemical_formula_sum 'C13 H9 Cl2 N3 O2'
_chemical_formula_weight 310.13
_chemical_melting_point 523.1
_chemical_name_common (E)-N'-(3,5-dichloro-2-hydroxybenzylidene)isonicotinohydrazide
_chemical_name_systematic (E)-N'-(3,5-dichloro-2-hydroxybenzylidene)isonicotinohydrazide
_space_group_crystal_system orthorhombic
_space_group_IT_number 29
_space_group_name_Hall 'P 2c -2ac'
_space_group_name_H-M_alt 'P c a 21'
_symmetry_space_group_name_Hall 'P 2c -2ac'
_symmetry_space_group_name_H-M 'P c a 21'
_atom_sites_solution_hydrogens mixed
_audit_creation_method SHELXL-2014/7
_cell_angle_alpha 90
_cell_angle_beta 90
_cell_angle_gamma 90
_cell_formula_units_Z 4
_cell_length_a 15.441(3)
_cell_length_b 8.3179(16)
_cell_length_c 10.6014(18)
_cell_measurement_reflns_used 2279
_cell_measurement_temperature 298(2)
_cell_measurement_theta_max 25.034
_cell_measurement_theta_min 2.449
_cell_volume 1361.6(4)
_computing_structure_refinement 'SHELXL-2014/7 (Sheldrick, 2014)'
_diffrn_ambient_temperature 298(2)
_diffrn_measured_fraction_theta_full 0.991
_diffrn_measured_fraction_theta_max 0.991
_diffrn_measurement_device_type 'Bruker APEX-II CCD'
_diffrn_measurement_method '\f and \w scans'
_diffrn_radiation_type MoK\a
_diffrn_radiation_wavelength 0.71073
_diffrn_reflns_av_R_equivalents 0.0235
_diffrn_reflns_av_unetI/netI 0.0212
_diffrn_reflns_Laue_measured_fraction_full 0.991
_diffrn_reflns_Laue_measured_fraction_max 0.991
_diffrn_reflns_limit_h_max 18
_diffrn_reflns_limit_h_min -18
_diffrn_reflns_limit_k_max 9
_diffrn_reflns_limit_k_min -9
_diffrn_reflns_limit_l_max 12
_diffrn_reflns_limit_l_min -12
_diffrn_reflns_number 8992
_diffrn_reflns_point_group_measured_fraction_full 0.987
_diffrn_reflns_point_group_measured_fraction_max 0.987
_diffrn_reflns_theta_full 25.034
_diffrn_reflns_theta_max 25.034
_diffrn_reflns_theta_min 2.449
_exptl_absorpt_coefficient_mu 0.480
_exptl_absorpt_correction_type none
_exptl_crystal_colour colorless
_exptl_crystal_density_diffrn 1.513
_exptl_crystal_density_method none
_exptl_crystal_description block
_exptl_crystal_F_000 632
_exptl_crystal_size_max 0.32
_exptl_crystal_size_mid 0.31
_exptl_crystal_size_min 0.29
_refine_diff_density_max 0.124
_refine_diff_density_min -0.169
_refine_diff_density_rms 0.030
_refine_ls_abs_structure_details
;
 Flack x determined using 1021 quotients [(I+)-(I-)]/[(I+)+(I-)]
 (Parsons, Flack and Wagner, Acta Cryst. B69 (2013) 249-259).
;
_refine_ls_abs_structure_Flack 0.021(19)
_refine_ls_extinction_method none
_refine_ls_goodness_of_fit_ref 1.096
_refine_ls_hydrogen_treatment constr
_refine_ls_matrix_type full
_refine_ls_number_parameters 182
_refine_ls_number_reflns 2379
_refine_ls_number_restraints 1
_refine_ls_restrained_S_all 1.096
_refine_ls_R_factor_all 0.0263
_refine_ls_R_factor_gt 0.0245
_refine_ls_shift/su_max 0.000
_refine_ls_shift/su_mean 0.000
_refine_ls_structure_factor_coef Fsqd
_refine_ls_weighting_details 'w=1/[\s^2^(Fo^2^)+(0.0360P)^2^+0.1165P] where P=(Fo^2^+2Fc^2^)/3'
_refine_ls_weighting_scheme calc
_refine_ls_wR_factor_gt 0.0616
_refine_ls_wR_factor_ref 0.0626
_reflns_Friedel_coverage 0.879
_reflns_Friedel_fraction_full 0.983
_reflns_Friedel_fraction_max 0.983
_reflns_number_gt 2279
_reflns_number_total 2379
_reflns_threshold_expression 'I > 2\s(I)'
_cod_data_source_file ed5012.cif
_cod_data_source_block Compound-A-Form-II
_cod_depositor_comments
;
The following automatic conversions were performed:

'_chemical_melting_point' value '523.1K' was changed to '523.1' - the
value should be numeric and without a unit designator.

Automatic conversion script
Id: cif_fix_values 4973 2017-02-22 13:04:09Z antanas 
;
_cod_original_cell_volume 1361.6(5)
_cod_database_code 1547809
_shelx_shelxl_version_number 2014/7
_shelx_space_group_comment
;
The symmetry employed for this shelxl refinement is uniquely defined
by the following loop, which should always be used as a source of
symmetry information in preference to the above space-group names.
They are only intended as comments.
;

loop_
_space_group_symop_operation_xyz
'x, y, z'
'-x, -y, z+1/2'
'x+1/2, -y, z'
'-x+1/2, y, z+1/2'

loop_
_atom_site_label
_atom_site_type_symbol
_atom_site_fract_x
_atom_site_fract_y
_atom_site_fract_z
_atom_site_U_iso_or_equiv
_atom_site_adp_type
_atom_site_occupancy
_atom_site_site_symmetry_order
_atom_site_calc_flag
_atom_site_refinement_flags_posn
_atom_site_refinement_flags_adp
Cl1 Cl 0.29365(5) 0.33456(8) 0.94717(7) 0.04828(19) Uani 1 1 d . .
Cl2 Cl 0.54518(4) 0.58962(13) 0.65670(10) 0.0727(3) Uani 1 1 d . .
O2 O 0.40394(11) 0.7279(3) 0.51691(19) 0.0471(5) Uani 1 1 d . .
H2A H 0.3613 0.7679 0.4790 0.071 Uiso 1 1 calc R U
O1 O 0.27275(12) 0.9819(3) 0.28572(18) 0.0461(5) Uani 1 1 d . .
N1 N 0.24057(14) 0.8019(2) 0.48623(19) 0.0338(5) Uani 1 1 d . .
N2 N 0.17509(13) 0.8769(3) 0.42154(18) 0.0345(5) Uani 1 1 d . .
H2B H 0.1208 0.8694 0.4462 0.041 Uiso 1 1 d R U
N3 N -0.00546(15) 1.1355(3) 0.0746(2) 0.0470(6) Uani 1 1 d . .
C7 C 0.22031(15) 0.7137(3) 0.5797(2) 0.0338(5) Uani 1 1 d . .
H7 H 0.1613 0.7021 0.6033 0.041 Uiso 1 1 calc R U
C8 C 0.19745(15) 0.9632(3) 0.3179(2) 0.0315(5) Uani 1 1 d . .
C1 C 0.26358(16) 0.5362(3) 0.7532(2) 0.0333(5) Uani 1 1 d . .
H1 H 0.2042 0.5264 0.7756 0.040 Uiso 1 1 calc R U
C9 C 0.12365(16) 1.0281(3) 0.2397(2) 0.0317(5) Uani 1 1 d . .
C2 C 0.32615(16) 0.4564(3) 0.8225(2) 0.0337(5) Uani 1 1 d . .
C6 C 0.28748(14) 0.6306(3) 0.6507(2) 0.0307(5) Uani 1 1 d . .
C13 C 0.14417(17) 1.1085(3) 0.1303(3) 0.0406(6) Uani 1 1 d . .
H13 H 0.2030 1.1283 0.1088 0.049 Uiso 1 1 calc R U
C5 C 0.37595(16) 0.6439(3) 0.6174(2) 0.0340(5) Uani 1 1 d . .
C3 C 0.41280(18) 0.4721(3) 0.7952(3) 0.0408(6) Uani 1 1 d . .
H3 H 0.4554 0.4195 0.8450 0.049 Uiso 1 1 calc R U
C12 C 0.07833(19) 1.1601(4) 0.0520(3) 0.0460(7) Uani 1 1 d . .
H12 H 0.0938 1.2166 -0.0226 0.055 Uiso 1 1 calc R U
C4 C 0.43638(16) 0.5665(3) 0.6931(3) 0.0400(6) Uani 1 1 d . .
C10 C 0.03702(17) 1.0045(4) 0.2656(3) 0.0542(8) Uani 1 1 d . .
H10 H 0.0197 0.9508 0.3405 0.065 Uiso 1 1 calc R U
C11 C -0.02445(18) 1.0599(5) 0.1810(3) 0.0591(9) Uani 1 1 d . .
H11 H -0.0838 1.0426 0.2004 0.071 Uiso 1 1 calc R U

loop_
_atom_site_aniso_label
_atom_site_aniso_U_11
_atom_site_aniso_U_22
_atom_site_aniso_U_33
_atom_site_aniso_U_23
_atom_site_aniso_U_13
_atom_site_aniso_U_12
Cl1 0.0590(4) 0.0458(3) 0.0400(3) 0.0056(3) 0.0018(3) -0.0075(3)
Cl2 0.0263(3) 0.0979(7) 0.0938(7) 0.0318(5) 0.0107(4) 0.0144(4)
O2 0.0344(10) 0.0617(13) 0.0451(10) 0.0143(9) 0.0076(9) 0.0066(9)
O1 0.0258(10) 0.0639(12) 0.0486(12) 0.0031(9) 0.0021(7) 0.0031(8)
N1 0.0294(11) 0.0388(10) 0.0331(11) -0.0050(9) -0.0057(8) 0.0063(9)
N2 0.0244(10) 0.0462(12) 0.0329(13) 0.0000(9) -0.0025(8) 0.0070(9)
N3 0.0353(13) 0.0663(16) 0.0395(13) 0.0077(12) -0.0053(10) 0.0042(11)
C7 0.0260(13) 0.0419(14) 0.0336(13) -0.0059(11) -0.0035(10) 0.0010(9)
C8 0.0253(13) 0.0361(13) 0.0332(13) -0.0062(10) -0.0004(10) 0.0026(9)
C1 0.0293(13) 0.0376(12) 0.0331(12) -0.0078(10) 0.0010(10) -0.0042(10)
C9 0.0268(12) 0.0381(12) 0.0302(12) -0.0038(10) 0.0018(9) 0.0029(10)
C2 0.0403(14) 0.0315(13) 0.0292(13) -0.0024(10) -0.0011(10) -0.0023(10)
C6 0.0262(11) 0.0340(12) 0.0320(12) -0.0071(10) -0.0036(10) -0.0007(9)
C13 0.0293(12) 0.0508(16) 0.0417(14) 0.0065(12) 0.0015(11) -0.0059(11)
C5 0.0287(12) 0.0379(13) 0.0354(12) -0.0023(10) 0.0057(10) 0.0021(10)
C3 0.0365(14) 0.0426(14) 0.0434(15) 0.0040(12) -0.0058(11) 0.0097(11)
C12 0.0422(16) 0.0585(18) 0.0372(15) 0.0120(13) -0.0008(12) -0.0025(13)
C4 0.0257(12) 0.0452(15) 0.0490(16) 0.0020(12) 0.0040(11) 0.0071(11)
C10 0.0295(14) 0.090(2) 0.0432(16) 0.0251(16) 0.0056(12) 0.0062(15)
C11 0.0248(13) 0.101(3) 0.0516(18) 0.0206(17) 0.0034(13) 0.0054(15)

loop_
_atom_type_symbol
_atom_type_description
_atom_type_scat_dispersion_real
_atom_type_scat_dispersion_imag
_atom_type_scat_source
C C 0.0033 0.0016 'International Tables Vol C Tables 4.2.6.8 and 6.1.1.4'
H H 0.0000 0.0000 'International Tables Vol C Tables 4.2.6.8 and 6.1.1.4'
N N 0.0061 0.0033 'International Tables Vol C Tables 4.2.6.8 and 6.1.1.4'
O O 0.0106 0.0060 'International Tables Vol C Tables 4.2.6.8 and 6.1.1.4'
Cl Cl 0.1484 0.1585 'International Tables Vol C Tables 4.2.6.8 and 6.1.1.4'

loop_
_geom_angle_atom_site_label_1
_geom_angle_atom_site_label_2
_geom_angle_atom_site_label_3
_geom_angle
C5 O2 H2A 109.5
C7 N1 N2 118.1(2)
C8 N2 N1 117.2(2)
C8 N2 H2B 121.4
N1 N2 H2B 121.4
C11 N3 C12 116.2(2)
N1 C7 C6 120.1(2)
N1 C7 H7 120.0
C6 C7 H7 120.0
O1 C8 N2 122.4(2)
O1 C8 C9 121.3(2)
N2 C8 C9 116.2(2)
C2 C1 C6 120.1(2)
C2 C1 H1 120.0
C6 C1 H1 120.0
C13 C9 C10 117.4(2)
C13 C9 C8 117.6(2)
C10 C9 C8 124.9(2)
C3 C2 C1 121.5(2)
C3 C2 Cl1 119.75(19)
C1 C2 Cl1 118.8(2)
C1 C6 C5 119.7(2)
C1 C6 C7 118.9(2)
C5 C6 C7 121.5(2)
C9 C13 C12 119.2(2)
C9 C13 H13 120.4
C12 C13 H13 120.4
O2 C5 C4 118.8(2)
O2 C5 C6 123.2(2)
C4 C5 C6 117.9(2)
C2 C3 C4 118.3(2)
C2 C3 H3 120.9
C4 C3 H3 120.9
N3 C12 C13 124.0(3)
N3 C12 H12 118.0
C13 C12 H12 118.0
C3 C4 C5 122.5(2)
C3 C4 Cl2 119.4(2)
C5 C4 Cl2 118.1(2)
C9 C10 C11 119.3(3)
C9 C10 H10 120.4
C11 C10 H10 120.4
N3 C11 C10 123.9(3)
N3 C11 H11 118.0
C10 C11 H11 118.0

loop_
_geom_bond_atom_site_label_1
_geom_bond_atom_site_label_2
_geom_bond_distance
Cl1 C2 1.739(3)
Cl2 C4 1.734(3)
O2 C5 1.345(3)
O2 H2A 0.8400
O1 C8 1.222(3)
N1 C7 1.272(3)
N1 N2 1.372(3)
N2 C8 1.357(3)
N2 H2B 0.8800
N3 C11 1.324(4)
N3 C12 1.332(4)
C7 C6 1.456(3)
C7 H7 0.9500
C8 C9 1.509(3)
C1 C2 1.384(4)
C1 C6 1.391(4)
C1 H1 0.9500
C9 C13 1.376(4)
C9 C10 1.380(4)
C2 C3 1.375(4)
C6 C5 1.415(3)
C13 C12 1.381(4)
C13 H13 0.9500
C5 C4 1.389(4)
C3 C4 1.386(4)
C3 H3 0.9500
C12 H12 0.9500
C10 C11 1.385(4)
C10 H10 0.9500
C11 H11 0.9500
